data_7100466
loop_
_publ_author_name
'Hong-Cai Zhou.'
'Yanxiong Ke.'
'Shengqian Ma.'
'Tracy M. Petersen'
'Daofeng Sun'

_publ_section_title
;
Syntheses, characterization, and photoluminescence of
isostructural Mn, Co, and Zn MOFs having a diamondoid structure with
large tetrahedral cages and high thermal stability
;
_journal_name_full 'Chemical Communications'
_journal_paper_doi 10.1039/b502007g
_journal_year 2005
_chemical_formula_moiety 'Zn6 O 2(C24 H12 N3 O6) 2(C24 H13 N3 O6) 2(H2O)'
_chemical_formula_sum 'C96 H54 N12 O27 Zn6'
_chemical_formula_weight 2199.73
_space_group_IT_number 203
_symmetry_cell_setting cubic
_symmetry_space_group_name_Hall '-F 2uv 2vw 3'
_symmetry_space_group_name_H-M 'F d -3 :2'
_cell_angle_alpha 90.00
_cell_angle_beta 90.00
_cell_angle_gamma 90.00
_cell_formula_units_Z 8
_cell_length_a 25.6887(3)
_cell_length_b 25.6887(3)
_cell_length_c 25.6887(3)
_cell_measurement_temperature 213(2)
_cell_volume 16952.2(3)
_diffrn_ambient_temperature 293(2)
_exptl_crystal_density_diffrn 1.724
_exptl_crystal_density_meas ?
_cod_depositor_comments
;
The following automatic conversions were performed:
'_symmetry_cell_setting' value 'Cubic' changed to 'cubic' according to
'/home/saulius/struct/CIF-dictionaries/cif_core.dic' dictionary named
'cif_core.dic' version 2.4.1 from 2010-06-29.

Automatic conversion script
Id: cif_fix_enum 1527 2010-12-29 10:47:43Z saulius 

The following automatic conversions were performed:

'_exptl_crystal_density_meas' value 'none' was changed to '?' - the
value is perceived as not measured.

Automatic conversion script
Id: cif_fix_values 3008 2015-01-20 13:52:24Z robertas 
;
_cod_original_sg_symbol_H-M 'F d -3'
_cod_database_code 7100466

loop_
_symmetry_equiv_pos_as_xyz
'x, y, z'
'-x+1/4, -y+1/4, z'
'-x+1/4, y, -z+1/4'
'x, -y+1/4, -z+1/4'
'z, x, y'
'z, -x+1/4, -y+1/4'
'-z+1/4, -x+1/4, y'
'-z+1/4, x, -y+1/4'
'y, z, x'
'-y+1/4, z, -x+1/4'
'y, -z+1/4, -x+1/4'
'-y+1/4, -z+1/4, x'
'x, y+1/2, z+1/2'
'-x+1/4, -y+3/4, z+1/2'
'-x+1/4, y+1/2, -z+3/4'
'x, -y+3/4, -z+3/4'
'z, x+1/2, y+1/2'
'z, -x+3/4, -y+3/4'
'-z+1/4, -x+3/4, y+1/2'
'-z+1/4, x+1/2, -y+3/4'
'y, z+1/2, x+1/2'
'-y+1/4, z+1/2, -x+3/4'
'y, -z+3/4, -x+3/4'
'-y+1/4, -z+3/4, x+1/2'
'x+1/2, y, z+1/2'
'-x+3/4, -y+1/4, z+1/2'
'-x+3/4, y, -z+3/4'
'x+1/2, -y+1/4, -z+3/4'
'z+1/2, x, y+1/2'
'z+1/2, -x+1/4, -y+3/4'
'-z+3/4, -x+1/4, y+1/2'
'-z+3/4, x, -y+3/4'
'y+1/2, z, x+1/2'
'-y+3/4, z, -x+3/4'
'y+1/2, -z+1/4, -x+3/4'
'-y+3/4, -z+1/4, x+1/2'
'x+1/2, y+1/2, z'
'-x+3/4, -y+3/4, z'
'-x+3/4, y+1/2, -z+1/4'
'x+1/2, -y+3/4, -z+1/4'
'z+1/2, x+1/2, y'
'z+1/2, -x+3/4, -y+1/4'
'-z+3/4, -x+3/4, y'
'-z+3/4, x+1/2, -y+1/4'
'y+1/2, z+1/2, x'
'-y+3/4, z+1/2, -x+1/4'
'y+1/2, -z+3/4, -x+1/4'
'-y+3/4, -z+3/4, x'
'-x, -y, -z'
'x-1/4, y-1/4, -z'
'x-1/4, -y, z-1/4'
'-x, y-1/4, z-1/4'
'-z, -x, -y'
'-z, x-1/4, y-1/4'
'z-1/4, x-1/4, -y'
'z-1/4, -x, y-1/4'
'-y, -z, -x'
'y-1/4, -z, x-1/4'
'-y, z-1/4, x-1/4'
'y-1/4, z-1/4, -x'
'-x, -y+1/2, -z+1/2'
'x-1/4, y+1/4, -z+1/2'
'x-1/4, -y+1/2, z+1/4'
'-x, y+1/4, z+1/4'
'-z, -x+1/2, -y+1/2'
'-z, x+1/4, y+1/4'
'z-1/4, x+1/4, -y+1/2'
'z-1/4, -x+1/2, y+1/4'
'-y, -z+1/2, -x+1/2'
'y-1/4, -z+1/2, x+1/4'
'-y, z+1/4, x+1/4'
'y-1/4, z+1/4, -x+1/2'
'-x+1/2, -y, -z+1/2'
'x+1/4, y-1/4, -z+1/2'
'x+1/4, -y, z+1/4'
'-x+1/2, y-1/4, z+1/4'
'-z+1/2, -x, -y+1/2'
'-z+1/2, x-1/4, y+1/4'
'z+1/4, x-1/4, -y+1/2'
'z+1/4, -x, y+1/4'
'-y+1/2, -z, -x+1/2'
'y+1/4, -z, x+1/4'
'-y+1/2, z-1/4, x+1/4'
'y+1/4, z-1/4, -x+1/2'
'-x+1/2, -y+1/2, -z'
'x+1/4, y+1/4, -z'
'x+1/4, -y+1/2, z-1/4'
'-x+1/2, y+1/4, z-1/4'
'-z+1/2, -x+1/2, -y'
'-z+1/2, x+1/4, y-1/4'
'z+1/4, x+1/4, -y'
'z+1/4, -x+1/2, y-1/4'
'-y+1/2, -z+1/2, -x'
'y+1/4, -z+1/2, x-1/4'
'-y+1/2, z+1/4, x-1/4'
'y+1/4, z+1/4, -x'

loop_
_atom_site_label
_atom_site_type_symbol
_atom_site_fract_x
_atom_site_fract_y
_atom_site_fract_z
_atom_site_U_iso_or_equiv
_atom_site_adp_type
_atom_site_occupancy
_atom_site_symmetry_multiplicity
_atom_site_calc_flag
_atom_site_refinement_flags
_atom_site_disorder_assembly
_atom_site_disorder_group
Zn1 Zn 0.0000 0.5000 0.0000 0.0241(4) Uani 1 6 d S . .
Zn2 Zn 0.07855(2) 0.57855(2) 0.07855(2) 0.0319(4) Uani 1 3 d S . .
O1 O 0.1250 0.6250 0.1250 0.016(2) Uani 1 12 d S . .
O2 O 0.06349(15) 0.52018(14) 0.12489(15) 0.0448(10) Uani 1 1 d . . .
O3 O -0.00826(14) 0.50335(15) 0.07996(14) 0.0414(10) Uani 1 1 d . . .
N1 N 0.00454(19) 0.31874(19) 0.29718(19) 0.0519(14) Uani 1 1 d . . .
C1 C 0.0226(2) 0.4941(2) 0.1155(2) 0.0413(14) Uani 1 1 d . . .
C2 C 0.0095(2) 0.4501(2) 0.1527(2) 0.0384(13) Uani 1 1 d . . .
C3 C -0.0343(2) 0.4205(2) 0.1445(2) 0.0510(16) Uani 1 1 d . . .
H3 H -0.0557 0.4272 0.1161 0.061 Uiso 1 1 calc R . .
C4 C -0.0465(3) 0.3808(3) 0.1784(2) 0.0557(17) Uani 1 1 d . . .
H4 H -0.0758 0.3605 0.1723 0.067 Uiso 1 1 calc R . .
C5 C -0.0155(2) 0.3708(2) 0.2215(2) 0.0460(15) Uani 1 1 d . . .
C6 C 0.0274(3) 0.4013(3) 0.2292(3) 0.066(2) Uani 1 1 d . . .
H6 H 0.0483 0.3956 0.2583 0.079 Uiso 1 1 calc R . .
C7 C 0.0402(3) 0.4402(3) 0.1947(3) 0.0608(19) Uani 1 1 d . . .
H7 H 0.0701 0.4599 0.2001 0.073 Uiso 1 1 calc R . .
C8 C -0.0275(2) 0.3270(2) 0.2566(2) 0.0486(16) Uani 1 1 d . . .
O1W O -0.1077(9) 0.3577(9) 0.3923(9) 0.25(3) Uiso 0.50 3 d SP . .

loop_
_atom_site_aniso_label
_atom_site_aniso_U_11
_atom_site_aniso_U_22
_atom_site_aniso_U_33
_atom_site_aniso_U_23
_atom_site_aniso_U_13
_atom_site_aniso_U_12
Zn1 0.0241(4) 0.0241(4) 0.0241(4) -0.0037(3) -0.0037(3) -0.0037(3)
Zn2 0.0319(4) 0.0319(4) 0.0319(4) -0.0017(2) -0.0017(2) -0.0017(2)
O1 0.016(2) 0.016(2) 0.016(2) 0.000 0.000 0.000
O2 0.044(2) 0.045(2) 0.045(2) 0.0046(18) -0.0008(19) -0.0122(19)
O3 0.043(2) 0.054(2) 0.026(2) 0.0085(16) -0.0012(17) 0.0051(18)
N1 0.052(3) 0.053(3) 0.050(3) 0.017(3) -0.018(3) -0.020(2)
C1 0.048(4) 0.041(3) 0.035(3) 0.000(3) 0.008(3) 0.009(3)
C2 0.047(3) 0.032(3) 0.037(3) 0.005(2) 0.000(3) -0.001(3)
C3 0.053(4) 0.054(4) 0.045(4) 0.017(3) -0.011(3) -0.008(3)
C4 0.056(4) 0.055(4) 0.056(4) 0.015(3) -0.018(3) -0.019(3)
C5 0.049(3) 0.046(3) 0.043(3) 0.014(3) -0.015(3) -0.009(3)
C6 0.077(5) 0.064(4) 0.056(4) 0.027(3) -0.035(4) -0.035(4)
C7 0.067(4) 0.057(4) 0.059(4) 0.015(3) -0.027(4) -0.032(3)
C8 0.048(4) 0.048(4) 0.049(4) 0.012(3) -0.016(3) -0.016(3)

loop_
_geom_bond_atom_site_label_1
_geom_bond_atom_site_label_2
_geom_bond_distance
_geom_bond_site_symmetry_2
_geom_bond_publ_flag
Zn1 O3 2.067(4) 65 ?
Zn1 O3 2.067(4) 45_455 ?
Zn1 O3 2.067(4) . ?
Zn1 O3 2.067(4) 49_565 ?
Zn1 O3 2.067(4) 93 ?
Zn1 O3 2.067(4) 17_554 ?
Zn2 O2 1.953(4) 45_455 ?
Zn2 O2 1.953(4) . ?
Zn2 O2 1.953(4) 17_554 ?
Zn2 O1 2.0668(10) . ?
O1 Zn2 2.0668(10) 4_565 ?
O1 Zn2 2.0668(10) 2_565 ?
O1 Zn2 2.0668(10) 3 ?
O2 C1 1.269(7) . ?
O3 C1 1.231(7) . ?
N1 C8 1.338(7) 7 ?
N1 C8 1.345(7) . ?
C1 C2 1.519(7) . ?
C2 C7 1.361(8) . ?
C2 C3 1.373(8) . ?
C3 C4 1.376(8) . ?
C3 H3 0.9300 . ?
C4 C5 1.387(8) . ?
C4 H4 0.9300 . ?
C5 C6 1.367(8) . ?
C5 C8 1.474(8) . ?
C6 C7 1.377(8) . ?
C6 H6 0.9300 . ?
C7 H7 0.9300 . ?
C8 N1 1.338(7) 10 ?
O1W O1W 1.26(6) 38_455 ?
O1W O1W 1.26(6) 27_455 ?
O1W O1W 1.26(6) 16 ?
